data_7226950
loop_
_publ_author_name
'Tao, Xutang'
'Wang, Zheng'
'Wu, Qian'
'Zhu, Min'
'Gao, Zeliang'
'Tian, Xiangxin'
'Xia, Sheng-Qing'
'sun, youxuan'

_publ_section_title
;
 Top-seeded solution growth and Characterization of Raman crystal LiVMoO6
;
_journal_name_full 'RSC Adv.'
_journal_paper_doi 10.1039/C6RA24321E
_journal_year 2016
_chemical_formula_sum 'Li Mo O6 V'
_chemical_formula_weight 249.82
_chemical_name_systematic
; 
 ? 
;
_space_group_IT_number 12
_symmetry_cell_setting monoclinic
_symmetry_space_group_name_Hall '-C 2y'
_symmetry_space_group_name_H-M 'C 1 2/m 1'
_atom_sites_solution_primary direct
_atom_sites_solution_secondary difmap
_audit_block_doi 10.5517/ccdc.csd.cc1m25ql
_audit_creation_method SHELXL-97
_audit_update_record
;
2016-07-08 deposited with the CCDC.
2016-10-28 downloaded from the CCDC.
;
_cell_angle_alpha 90.00
_cell_angle_beta 111.6430(10)
_cell_angle_gamma 90.00
_cell_formula_units_Z 2
_cell_length_a 9.3531(9)
_cell_length_b 3.6477(4)
_cell_length_c 6.6470(7)
_cell_measurement_reflns_used 1116
_cell_measurement_temperature 296(2)
_cell_measurement_theta_max 27.43
_cell_measurement_theta_min 3.30
_cell_volume 210.79(4)
_computing_cell_refinement 'Bruker SMART'
_computing_data_collection 'Bruker SMART'
_computing_data_reduction 'Bruker SAINT'
_computing_molecular_graphics 'Bruker SHELXTL'
_computing_publication_material 'Bruker SHELXTL'
_computing_structure_refinement 'Bruker SHELXTL'
_computing_structure_solution 'Bruker SHELXTL'
_diffrn_ambient_temperature 296(2)
_diffrn_measured_fraction_theta_full 1.000
_diffrn_measured_fraction_theta_max 1.000
_diffrn_measurement_device_type 'CCD area detector'
_diffrn_measurement_method 'phi and omega scans'
_diffrn_radiation_monochromator graphite
_diffrn_radiation_source 'fine-focus sealed tube'
_diffrn_radiation_type MoK\a
_diffrn_radiation_wavelength 0.71073
_diffrn_reflns_av_R_equivalents 0.0158
_diffrn_reflns_av_sigmaI/netI 0.0123
_diffrn_reflns_limit_h_max 12
_diffrn_reflns_limit_h_min -12
_diffrn_reflns_limit_k_max 4
_diffrn_reflns_limit_k_min -4
_diffrn_reflns_limit_l_max 8
_diffrn_reflns_limit_l_min -8
_diffrn_reflns_number 1251
_diffrn_reflns_theta_full 27.52
_diffrn_reflns_theta_max 27.52
_diffrn_reflns_theta_min 3.30
_exptl_absorpt_coefficient_mu 5.121
_exptl_absorpt_correction_T_max 0.7838
_exptl_absorpt_correction_T_min 0.7157
_exptl_crystal_colour block
_exptl_crystal_density_diffrn 3.936
_exptl_crystal_density_method 'not measured'
_exptl_crystal_description brown
_exptl_crystal_F_000 232
_exptl_crystal_size_max 0.07
_exptl_crystal_size_mid 0.06
_exptl_crystal_size_min 0.05
_refine_diff_density_max 0.321
_refine_diff_density_min -0.308
_refine_diff_density_rms 0.086
_refine_ls_extinction_coef 0.0108(14)
_refine_ls_extinction_expression Fc^*^=kFc[1+0.001xFc^2^\l^3^/sin(2\q)]^-1/4^
_refine_ls_extinction_method SHELXL
_refine_ls_goodness_of_fit_ref 1.232
_refine_ls_matrix_type full
_refine_ls_number_parameters 30
_refine_ls_number_reflns 285
_refine_ls_number_restraints 0
_refine_ls_restrained_S_all 1.232
_refine_ls_R_factor_all 0.0116
_refine_ls_R_factor_gt 0.0113
_refine_ls_shift/su_max 0.000
_refine_ls_shift/su_mean 0.000
_refine_ls_structure_factor_coef Fsqd
_refine_ls_weighting_details 'calc w=1/[\s^2^(Fo^2^)+(0.0061P)^2^+0.7069P] where P=(Fo^2^+2Fc^2^)/3'
_refine_ls_weighting_scheme calc
_refine_ls_wR_factor_gt 0.0304
_refine_ls_wR_factor_ref 0.0306
_reflns_number_gt 281
_reflns_number_total 285
_reflns_threshold_expression >2sigma(I)
_cod_data_source_file c6ra24321e2.cif
_cod_data_source_block x1
_cod_depositor_comments
;
The following automatic conversions were performed:

'_symmetry_cell_setting' value 'Monoclinic' changed to 'monoclinic'
according to
/usr/data/users/saulius/crontab/automatic-downloads/rss-feeds/RSC/lib/dictionaries/cif_core.dic
dictionary named 'cif_core.dic' version 2.4.2 from 2011-04-26.

Automatic conversion script
Id: cif_fix_values 4268 2015-11-12 08:31:59Z antanas 
;
_cod_original_sg_symbol_H-M 'C2/m  '
_cod_database_code 7226950

loop_
_symmetry_equiv_pos_as_xyz
'x, y, z'
'-x, y, -z'
'x+1/2, y+1/2, z'
'-x+1/2, y+1/2, -z'
'-x, -y, -z'
'x, -y, z'
'-x+1/2, -y+1/2, -z'
'x+1/2, -y+1/2, z'

loop_
_atom_site_label
_atom_site_type_symbol
_atom_site_fract_x
_atom_site_fract_y
_atom_site_fract_z
_atom_site_U_iso_or_equiv
_atom_site_adp_type
_atom_site_occupancy
_atom_site_symmetry_multiplicity
_atom_site_calc_flag
_atom_site_refinement_flags
V1 V 0.18599(3) 0.0000 0.65105(5) 0.00769(14) Uani 0.50 2 d SP
Mo1 Mo 0.18599(3) 0.0000 0.65105(5) 0.00769(14) Uani 0.50 2 d SP
Li Li 0.0000 0.0000 0.0000 0.039(2) Uani 1 4 d S
O1 O 0.3321(2) 0.0000 0.8877(3) 0.0159(4) Uani 1 2 d S
O3 O 0.0256(2) 0.0000 0.7122(4) 0.0146(4) Uani 1 2 d S
O2 O 0.1916(2) 0.5000 0.5642(3) 0.0097(4) Uani 1 2 d S

loop_
_atom_site_aniso_label
_atom_site_aniso_U_11
_atom_site_aniso_U_22
_atom_site_aniso_U_33
_atom_site_aniso_U_23
_atom_site_aniso_U_13
_atom_site_aniso_U_12
V1 0.00893(19) 0.00613(18) 0.0088(2) 0.000 0.00416(12) 0.000
Mo1 0.00893(19) 0.00613(18) 0.0088(2) 0.000 0.00416(12) 0.000
Li 0.033(5) 0.067(7) 0.018(4) 0.000 0.011(4) 0.000
O1 0.0141(10) 0.0187(11) 0.0136(10) 0.000 0.0037(8) 0.000
O3 0.0106(9) 0.0105(9) 0.0238(11) 0.000 0.0076(9) 0.000
O2 0.0124(9) 0.0052(8) 0.0141(9) 0.000 0.0078(8) 0.000

loop_
_atom_type_symbol
_atom_type_description
_atom_type_scat_dispersion_real
_atom_type_scat_dispersion_imag
_atom_type_scat_source
Li Li -0.0003 0.0001 'International Tables Vol C Tables 4.2.6.8 and 6.1.1.4'
O O 0.0106 0.0060 'International Tables Vol C Tables 4.2.6.8 and 6.1.1.4'
V V 0.3005 0.5294 'International Tables Vol C Tables 4.2.6.8 and 6.1.1.4'
Mo Mo -1.6832 0.6857 'International Tables Vol C Tables 4.2.6.8 and 6.1.1.4'

loop_
_geom_angle_atom_site_label_1
_geom_angle_atom_site_label_2
_geom_angle_atom_site_label_3
_geom_angle
_geom_angle_site_symmetry_1
_geom_angle_site_symmetry_3
O1 V1 O3 105.36(10) . .
O1 V1 O2 100.41(6) . 1_545
O3 V1 O2 101.36(6) . 1_545
O1 V1 O2 100.41(6) . .
O3 V1 O2 101.36(6) . .
O2 V1 O2 143.68(11) 1_545 .
O1 V1 O2 100.23(9) . 7_556
O3 V1 O2 154.41(9) . 7_556
O2 V1 O2 73.62(5) 1_545 7_556
O2 V1 O2 73.62(5) . 7_556
O3 Li O3 180.00(11) 5_556 1_554
O3 Li O1 90.11(6) 5_556 3_444
O3 Li O1 89.89(6) 1_554 3_444
O3 Li O1 89.89(6) 5_556 7_556
O3 Li O1 90.11(6) 1_554 7_556
O1 Li O1 180.00(16) 3_444 7_556
O3 Li O1 90.11(6) 5_556 3_454
O3 Li O1 89.89(6) 1_554 3_454
O1 Li O1 102.28(8) 3_444 3_454
O1 Li O1 77.72(8) 7_556 3_454
O3 Li O1 89.89(6) 5_556 7_546
O3 Li O1 90.11(6) 1_554 7_546
O1 Li O1 77.72(8) 3_444 7_546
O1 Li O1 102.28(8) 7_556 7_546
O1 Li O1 180.00(9) 3_454 7_546
O3 Li Mo1 157.70(6) 5_556 1_554
O3 Li Mo1 22.30(6) 1_554 1_554
O1 Li Mo1 103.66(5) 3_444 1_554
O1 Li Mo1 76.34(5) 7_556 1_554
O1 Li Mo1 103.66(5) 3_454 1_554
O1 Li Mo1 76.34(5) 7_546 1_554
O3 Li Mo1 22.30(6) 5_556 5_556
O3 Li Mo1 157.70(6) 1_554 5_556
O1 Li Mo1 76.34(5) 3_444 5_556
O1 Li Mo1 103.66(5) 7_556 5_556
O1 Li Mo1 76.34(5) 3_454 5_556
O1 Li Mo1 103.66(5) 7_546 5_556
Mo1 Li Mo1 180.000(7) 1_554 5_556
V1 O1 Li 121.51(6) . 3_556
V1 O1 Li 121.51(6) . 3_546
Li O1 Li 102.28(8) 3_556 3_546
V1 O3 Li 130.88(12) . 1_556
V1 O3 Mo1 102.96(10) . 5_556
Li O3 Mo1 126.15(9) 1_556 5_556
Mo1 O2 V1 0.00(2) 1_565 1_565
Mo1 O2 V1 143.68(11) 1_565 .
V1 O2 V1 143.68(11) 1_565 .
Mo1 O2 Mo1 106.38(5) 1_565 7_556
V1 O2 Mo1 106.38(5) 1_565 7_556
V1 O2 Mo1 106.38(5) . 7_556
Mo1 O2 V1 106.38(5) 1_565 7_556
V1 O2 V1 106.38(5) 1_565 7_556
V1 O2 V1 106.38(5) . 7_556
Mo1 O2 V1 0.000(8) 7_556 7_556

loop_
_geom_bond_atom_site_label_1
_geom_bond_atom_site_label_2
_geom_bond_distance
_geom_bond_site_symmetry_2
V1 O1 1.660(2) .
V1 O3 1.693(2) .
V1 O2 1.9194(6) 1_545
V1 O2 1.9194(6) .
V1 O2 2.1375(19) 7_556
Li O3 2.013(2) 5_556
Li O3 2.013(2) 1_554
Li O1 2.3422(13) 3_444
Li O1 2.3422(13) 7_556
Li O1 2.3422(13) 3_454
Li O1 2.3422(13) 7_546
Li Mo1 3.3737(4) 1_554
Li Mo1 3.3737(4) 5_556
O1 Li 2.3422(13) 3_556
O1 Li 2.3422(13) 3_546
O3 Li 2.013(2) 1_556
O3 Mo1 2.494(2) 5_556
O2 Mo1 1.9194(6) 1_565
O2 V1 1.9194(6) 1_565
O2 Mo1 2.1375(19) 7_556
O2 V1 2.1375(19) 7_556
